data_4321109
loop_
_publ_author_name
'Ralf K\"uster'
'Thomas Drews'
'Konrad Seppelt'

_publ_contact_author
;
     Prof. Dr. Konrad Seppelt
     Institut f\"ur Chemie / Anorganische und Analytische Chemie
     Freie Universit\"at Berlin
     Fabeckstr. 34-36
     14195 Berlin
     Bundesrepublik Deutschland
;
_publ_contact_author_email seppelt@chemie.fu-berlin.de
_publ_contact_author_fax '049 30 83852424'
_publ_contact_author_phone '049 30 83854289'
_publ_section_title
;
 The Trifluorophosphonium Ion, PF~3~H^+^, Preparation and Structure
;
_journal_name_full 'Inorganic Chemistry'
_journal_page_first 2784
_journal_page_last 2786
_journal_paper_doi 10.1021/ic991420w
_journal_volume 39
_journal_year 2000
_chemical_formula_sum 'F10 H2 P Sb'
_chemical_formula_weight 344.74
_chemical_name_common
;
 Trifluorophosphonium-hexafluoroantimonate, hydrogenfluoride
;
_chemical_name_systematic
; 
 Trifluorophosphonium-hexafluoroantimonate, hydrogenfluoride
;
_space_group_IT_number 14
_symmetry_cell_setting monoclinic
_symmetry_space_group_name_Hall '-P 2ybc'
_symmetry_space_group_name_H-M 'P 1 21/c 1'
_atom_sites_solution_hydrogens geom
_atom_sites_solution_primary direct
_atom_sites_solution_secondary difmap
_audit_creation_method SHELXL-97
_cell_angle_alpha 90.00
_cell_angle_beta 101.05(2)
_cell_angle_gamma 90.00
_cell_formula_units_Z 4
_cell_length_a 5.6430(10)
_cell_length_b 10.295(4)
_cell_length_c 12.962(4)
_cell_measurement_reflns_used 25
_cell_measurement_temperature 130
_cell_measurement_theta_max 21
_cell_measurement_theta_min 20
_cell_volume 739.1(4)
_computing_cell_refinement 'Enraf-Nonius CAD4'
_computing_data_collection 'Enraf-Nonius CAD4'
_computing_data_reduction 'Molen Delft Instruments'
_computing_molecular_graphics Schakal
_computing_publication_material SHELXL-97
_computing_structure_refinement 'SHELXL-97 (Sheldrick, 1997)'
_computing_structure_solution 'SHELXS-97 (Sheldrick, 1990)'
_diffrn_ambient_temperature 293(2)
_diffrn_measured_fraction_theta_full 0.586
_diffrn_measured_fraction_theta_max 0.586
_diffrn_measurement_device_type 'Enraf-Nonius CAD4'
_diffrn_measurement_method Omega-scan
_diffrn_radiation_monochromator graphite
_diffrn_radiation_source 'fine-focus sealed tube'
_diffrn_radiation_type MoK\a
_diffrn_radiation_wavelength 0.71069
_diffrn_reflns_av_R_equivalents 0.0165
_diffrn_reflns_av_sigmaI/netI 0.0198
_diffrn_reflns_limit_h_max 7
_diffrn_reflns_limit_h_min -2
_diffrn_reflns_limit_k_max 0
_diffrn_reflns_limit_k_min -10
_diffrn_reflns_limit_l_max 12
_diffrn_reflns_limit_l_min -15
_diffrn_reflns_number 1473
_diffrn_reflns_theta_full 28.00
_diffrn_reflns_theta_max 28.00
_diffrn_reflns_theta_min 2.54
_diffrn_standards_interval_time '14400 sec'
_diffrn_standards_number 3
_exptl_absorpt_coefficient_mu 4.084
_exptl_absorpt_correction_T_max 0.91
_exptl_absorpt_correction_T_min 0.73
_exptl_absorpt_correction_type empirical
_exptl_absorpt_process_details
;
 "SADABS"
 empirical absorption correction by multiple observation,
 R.H. Blessing
 1995, A51, 33-38
;
_exptl_crystal_colour colourless
_exptl_crystal_density_diffrn 3.098
_exptl_crystal_density_method 'not measured'
_exptl_crystal_description needle
_exptl_crystal_F_000 632
_exptl_crystal_size_max 0.3
_exptl_crystal_size_mid 0.1
_exptl_crystal_size_min 0.1
_refine_diff_density_max 0.728
_refine_diff_density_min -0.779
_refine_diff_density_rms 0.097
_refine_ls_extinction_coef 0.0118(6)
_refine_ls_extinction_expression Fc^*^=kFc[1+0.001xFc^2^\l^3^/sin(2\q)]^-1/4^
_refine_ls_extinction_method SHELXL
_refine_ls_goodness_of_fit_ref 1.027
_refine_ls_hydrogen_treatment mixed
_refine_ls_matrix_type full
_refine_ls_number_parameters 116
_refine_ls_number_reflns 1050
_refine_ls_number_restraints 0
_refine_ls_restrained_S_all 1.027
_refine_ls_R_factor_all 0.0207
_refine_ls_R_factor_gt 0.0182
_refine_ls_shift/su_max 0.001
_refine_ls_shift/su_mean 0.000
_refine_ls_structure_factor_coef Fsqd
_refine_ls_weighting_details 'calc w=1/[\s^2^(Fo^2^)+(0.0332P)^2^+0.7929P] where P=(Fo^2^+2Fc^2^)/3'
_refine_ls_weighting_scheme calc
_refine_ls_wR_factor_gt 0.0514
_refine_ls_wR_factor_ref 0.0534
_reflns_number_gt 967
_reflns_number_total 1050
_reflns_threshold_expression >2sigma(I)
_cod_data_source_file ic991420w_1.cif
_cod_data_source_block pf3h
_cod_original_cell_volume 739.4(4)
_cod_original_formula_sum 'H2 F10 P Sb'
_cod_database_code 4321109

loop_
_symmetry_equiv_pos_as_xyz
'x, y, z'
'-x, y+1/2, -z+1/2'
'-x, -y, -z'
'x, -y-1/2, z-1/2'

loop_
_atom_site_label
_atom_site_type_symbol
_atom_site_fract_x
_atom_site_fract_y
_atom_site_fract_z
_atom_site_U_iso_or_equiv
_atom_site_adp_type
_atom_site_occupancy
_atom_site_symmetry_multiplicity
_atom_site_calc_flag
_atom_site_refinement_flags
_atom_site_disorder_assembly
_atom_site_disorder_group
Sb1 Sb 0.38723(3) 0.250323(19) 0.036704(19) 0.01223(16) Uani 1 1 d . . .
F11 F 0.2847(3) 0.3202(2) -0.09862(16) 0.0227(5) Uani 1 1 d . . .
F12 F 0.4855(3) 0.1828(2) 0.17135(16) 0.0250(5) Uani 1 1 d . . .
F13 F 0.6225(3) 0.1516(2) -0.01178(18) 0.0274(5) Uani 1 1 d . . .
F14 F 0.1632(3) 0.1167(2) 0.00423(17) 0.0232(5) Uani 1 1 d . . .
F15 F 0.1522(3) 0.3536(2) 0.08277(17) 0.0236(5) Uani 1 1 d . . .
F16 F 0.6086(3) 0.3867(2) 0.06963(18) 0.0257(5) Uani 1 1 d . . .
F1 F 0.7952(4) 0.0969(3) -0.18184(19) 0.0283(6) Uani 1 1 d . . .
H2 H 0.792(8) 0.111(5) -0.125(4) 0.040 Uiso 1 1 d . . .
P1 P 0.92791(13) 0.03857(9) 0.28569(7) 0.0145(2) Uani 1 1 d . . .
H1 H 1.107(7) -0.020(4) 0.328(3) 0.040 Uiso 1 1 d . . .
F21 F 0.7943(3) 0.1077(2) 0.35763(17) 0.0190(5) Uani 1 1 d . . .
F22 F 0.7503(3) -0.0492(2) 0.22019(15) 0.0217(5) Uani 1 1 d . . .
F23 F 0.9907(3) 0.1389(2) 0.21321(15) 0.0203(5) Uani 1 1 d . . .

loop_
_atom_site_aniso_label
_atom_site_aniso_U_11
_atom_site_aniso_U_22
_atom_site_aniso_U_33
_atom_site_aniso_U_23
_atom_site_aniso_U_13
_atom_site_aniso_U_12
Sb1 0.01139(13) 0.0128(3) 0.0125(3) -0.00033(9) 0.00229(10) 0.00137(6)
F11 0.0250(8) 0.0255(15) 0.0164(12) 0.0046(10) 0.0006(8) 0.0006(8)
F12 0.0244(8) 0.0310(15) 0.0186(13) 0.0089(11) 0.0018(8) 0.0037(9)
F13 0.0249(9) 0.0286(13) 0.0316(14) 0.0012(12) 0.0127(8) 0.0108(8)
F14 0.0231(8) 0.0195(13) 0.0268(14) -0.0027(11) 0.0046(8) -0.0068(8)
F15 0.0208(8) 0.0251(13) 0.0259(13) -0.0072(11) 0.0069(8) 0.0063(8)
F16 0.0222(8) 0.0240(13) 0.0285(14) 0.0016(11) -0.0011(8) -0.0085(8)
F1 0.0332(10) 0.0372(15) 0.0166(13) -0.0062(13) 0.0096(9) 0.0018(10)
P1 0.0137(3) 0.0165(6) 0.0135(5) 0.0014(5) 0.0030(3) 0.0001(3)
F21 0.0209(8) 0.0187(12) 0.0190(12) 0.0002(11) 0.0080(7) 0.0036(8)
F22 0.0178(7) 0.0256(12) 0.0206(12) -0.0029(11) 0.0006(7) -0.0032(8)
F23 0.0224(8) 0.0223(13) 0.0170(12) 0.0060(10) 0.0062(7) -0.0024(8)

loop_
_atom_type_symbol
_atom_type_description
_atom_type_scat_dispersion_real
_atom_type_scat_dispersion_imag
_atom_type_scat_source
Sb Sb -0.5866 1.5461 'International Tables Vol C Tables 4.2.6.8 and 6.1.1.4'
P P 0.1023 0.0942 'International Tables Vol C Tables 4.2.6.8 and 6.1.1.4'
F F 0.0171 0.0103 'International Tables Vol C Tables 4.2.6.8 and 6.1.1.4'
H H 0.0000 0.0000 'International Tables Vol C Tables 4.2.6.8 and 6.1.1.4'

loop_
_geom_angle_atom_site_label_1
_geom_angle_atom_site_label_2
_geom_angle_atom_site_label_3
_geom_angle
_geom_angle_site_symmetry_1
_geom_angle_site_symmetry_3
_geom_angle_publ_flag
F14 Sb1 F12 90.20(9) . . ?
F14 Sb1 F16 179.06(8) . . ?
F12 Sb1 F16 90.02(10) . . ?
F14 Sb1 F13 91.01(9) . . ?
F12 Sb1 F13 90.53(9) . . ?
F16 Sb1 F13 89.90(9) . . ?
F14 Sb1 F11 89.85(9) . . ?
F12 Sb1 F11 179.14(8) . . ?
F16 Sb1 F11 89.92(9) . . ?
F13 Sb1 F11 90.33(9) . . ?
F14 Sb1 F15 90.00(9) . . ?
F12 Sb1 F15 90.84(9) . . ?
F16 Sb1 F15 89.09(9) . . ?
F13 Sb1 F15 178.30(9) . . ?
F11 Sb1 F15 88.30(9) . . ?
Sb1 F13 F1 142.71(12) . . ?
F13 F1 P1 152.46(12) . 3_755 ?
F13 F1 H2 20(3) . . ?
P1 F1 H2 136(4) 3_755 . ?
F23 P1 F21 105.97(14) . . ?
F23 P1 F22 106.14(12) . . ?
F21 P1 F22 106.34(11) . . ?
F23 P1 F1 78.98(10) . 3_755 ?
F21 P1 F1 171.98(10) . 3_755 ?
F22 P1 F1 77.80(10) . 3_755 ?
F23 P1 H1 110.8(19) . . ?
F21 P1 H1 115(2) . . ?
F22 P1 H1 111.7(19) . . ?
F1 P1 H1 57(2) 3_755 . ?

loop_
_geom_bond_atom_site_label_1
_geom_bond_atom_site_label_2
_geom_bond_distance
_geom_bond_site_symmetry_2
_geom_bond_publ_flag
Sb1 F14 1.8607(19) . ?
Sb1 F12 1.862(2) . ?
Sb1 F16 1.873(2) . ?
Sb1 F13 1.8737(19) . ?
Sb1 F11 1.881(2) . ?
Sb1 F15 1.8839(18) . ?
F13 F1 2.636(3) . ?
F1 P1 2.647(2) 3_755 ?
F1 H2 0.76(5) . ?
P1 F23 1.484(2) . ?
P1 F21 1.488(2) . ?
P1 F22 1.489(2) . ?
P1 F1 2.647(2) 3_755 ?
P1 H1 1.22(4) . ?

loop_
_geom_torsion_atom_site_label_1
_geom_torsion_atom_site_label_2
_geom_torsion_atom_site_label_3
_geom_torsion_atom_site_label_4
_geom_torsion
_geom_torsion_site_symmetry_1
_geom_torsion_site_symmetry_2
_geom_torsion_site_symmetry_3
_geom_torsion_site_symmetry_4
_geom_torsion_publ_flag
F14 Sb1 F13 F1 88.4(2) . . . . ?
F12 Sb1 F13 F1 178.59(19) . . . . ?
F16 Sb1 F13 F1 -91.4(2) . . . . ?
F11 Sb1 F13 F1 -1.48(19) . . . . ?
F15 Sb1 F13 F1 -38(3) . . . . ?
Sb1 F13 F1 P1 -170.63(17) . . . 3_755 ?
